data_4125846
loop_
_publ_author_name
'Tran, T. Thao'
'Young, Joshua'
'Rondinelli, James M.'
'Halasyamani, P. Shiv'

_publ_section_title
;
 Mixed-Metal Carbonate Fluorides as Deep-Ultraviolet Nonlinear Optical
 Materials.
;
_journal_issue 3
_journal_name_full 'Journal of the American Chemical Society'
_journal_page_first 1285
_journal_page_last 1295
_journal_paper_doi 10.1021/jacs.6b11965
_journal_volume 139
_journal_year 2017
_chemical_formula_sum 'C8 Cs9 F5 Mg6 O24'
_chemical_formula_weight 1917.13
_chemical_name_systematic
; 
 ? 
;
_space_group_IT_number 31
_symmetry_cell_setting orthorhombic
_symmetry_space_group_name_Hall 'P 2ac -2'
_symmetry_space_group_name_H-M 'P m n 21'
_atom_sites_solution_hydrogens none
_atom_sites_solution_primary direct
_atom_sites_solution_secondary difmap
_audit_creation_method SHELXL-97
_cell_angle_alpha 90.00
_cell_angle_beta 90.00
_cell_angle_gamma 90.00
_cell_formula_units_Z 2
_cell_length_a 13.2888(17)
_cell_length_b 6.8258(9)
_cell_length_c 18.824(2)
_cell_measurement_reflns_used 2121
_cell_measurement_temperature 296(2)
_cell_measurement_theta_max 27.55
_cell_measurement_theta_min 1.88
_cell_volume 1707.5(4)
_computing_cell_refinement 'SAINT v7.60A (Bruker-Nonius, 2013)'
_computing_data_collection 'APEX2 v2013.4-1 (Bruker-Nonius, 2013)'
_computing_data_reduction 'SAINT v7.60A (Bruker-Nonius, 2013)'
_computing_structure_refinement 'SHELXS v6.12 (G.M. Sheldrick, 1997)'
_computing_structure_solution 'SHELXS v6.12 (G.M. Sheldrick, 1997)'
_diffrn_ambient_temperature 296(2)
_diffrn_detector_area_resol_mean 4K
_diffrn_measured_fraction_theta_full 0.996
_diffrn_measured_fraction_theta_max 0.996
_diffrn_measurement_device_type 'Bruker APEX II'
_diffrn_measurement_method CCD
_diffrn_radiation_monochromator graphite
_diffrn_radiation_source 'fine-focus sealed tube'
_diffrn_radiation_type MoK\a
_diffrn_radiation_wavelength 0.71073
_diffrn_reflns_av_R_equivalents 0.0181
_diffrn_reflns_av_sigmaI/netI 0.0205
_diffrn_reflns_limit_h_max 17
_diffrn_reflns_limit_h_min -16
_diffrn_reflns_limit_k_max 8
_diffrn_reflns_limit_k_min -8
_diffrn_reflns_limit_l_max 21
_diffrn_reflns_limit_l_min -24
_diffrn_reflns_number 9739
_diffrn_reflns_theta_full 27.55
_diffrn_reflns_theta_max 27.55
_diffrn_reflns_theta_min 1.88
_diffrn_standards_decay_% 0.0
_exptl_absorpt_coefficient_mu 9.715
_exptl_absorpt_correction_T_max 0.7456
_exptl_absorpt_correction_T_min 0.4994
_exptl_absorpt_correction_type empirical
_exptl_absorpt_process_details 'SAINT v7.60A'
_exptl_crystal_colour colorless
_exptl_crystal_density_diffrn 3.729
_exptl_crystal_density_method 'not measured'
_exptl_crystal_description block
_exptl_crystal_F_000 1704
_exptl_crystal_size_max 0.20
_exptl_crystal_size_mid 0.14
_exptl_crystal_size_min 0.06
_refine_diff_density_max 1.216
_refine_diff_density_min -1.601
_refine_diff_density_rms 0.130
_refine_ls_abs_structure_details 'Flack H D (1983), Acta Cryst. A39, 876-881'
_refine_ls_abs_structure_Flack 0.391(17)
_refine_ls_extinction_expression Fc^*^=kFc[1+0.001xFc^2^\l^3^/sin(2\q)]^-1/4^
_refine_ls_extinction_method SHELXL
_refine_ls_goodness_of_fit_ref 1.075
_refine_ls_hydrogen_treatment none
_refine_ls_matrix_type full
_refine_ls_number_parameters 255
_refine_ls_number_reflns 3659
_refine_ls_number_restraints 1
_refine_ls_restrained_S_all 1.075
_refine_ls_R_factor_all 0.0202
_refine_ls_R_factor_gt 0.0195
_refine_ls_shift/su_max 0.001
_refine_ls_shift/su_mean 0.000
_refine_ls_structure_factor_coef Fsqd
_refine_ls_weighting_details 'calc w=1/[\s^2^(Fo^2^)+(0.0196P)^2^+4.9979P] where P=(Fo^2^+2Fc^2^)/3'
_refine_ls_weighting_scheme calc
_refine_ls_wR_factor_gt 0.0476
_refine_ls_wR_factor_ref 0.0480
_reflns_number_gt 3590
_reflns_number_total 3659
_reflns_threshold_expression >2sigma(I)
_cod_data_source_file ja6b11965_si_002.cif
_cod_data_source_block Full2
_cod_depositor_comments
;
The following automatic conversions were performed:

'_symmetry_cell_setting' value 'Orthorhombic' changed to
'orthorhombic' according to
/home/data/users/saulius/crontab/automatic-downloads/current/ACS/lib/dictionaries/cif_core.dic
dictionary named 'cif_core.dic' version 2.4.2 from 2011-04-26.

'_exptl_absorpt_correction_type' value 'Empirical' changed to
'empirical' according to
/home/data/users/saulius/crontab/automatic-downloads/current/ACS/lib/dictionaries/cif_core.dic
dictionary named 'cif_core.dic' version 2.4.2 from 2011-04-26.

Automatic conversion script
Id: cif_fix_values 4973 2017-02-22 13:04:09Z antanas 
;
_cod_original_cell_volume 1707.4(4)
_cod_original_sg_symbol_H-M Pmn2(1)
_cod_database_code 4125846

loop_
_symmetry_equiv_pos_as_xyz
'x, y, z'
'-x+1/2, -y, z+1/2'
'x+1/2, -y, z+1/2'
'-x, y, z'

loop_
_atom_site_label
_atom_site_type_symbol
_atom_site_fract_x
_atom_site_fract_y
_atom_site_fract_z
_atom_site_U_iso_or_equiv
_atom_site_adp_type
_atom_site_occupancy
_atom_site_symmetry_multiplicity
_atom_site_calc_flag
_atom_site_refinement_flags
Cs1 Cs 0.68727(3) 0.09554(5) 0.46315(2) 0.03016(10) Uani 1 1 d .
Cs2 Cs 0.33275(3) -0.41524(5) 0.756832(19) 0.02865(9) Uani 1 1 d .
Cs3 Cs 0.5000 -0.42585(7) 0.57263(3) 0.02755(11) Uani 1 2 d S
Cs4 Cs 1.0000 1.08786(6) 0.56719(3) 0.02182(11) Uani 1 2 d S
Cs5 Cs 1.0000 0.59051(6) 0.65707(3) 0.02030(11) Uani 1 2 d S
Cs6 Cs 1.0000 0.94878(6) 0.34890(3) 0.01979(10) Uani 1 2 d S
Cs7 Cs 0.5000 1.49300(7) 0.35693(3) 0.02937(12) Uani 1 2 d S
Mg1 Mg 0.60359(11) 0.0650(2) 0.66143(9) 0.0125(3) Uani 1 1 d .
Mg2 Mg 0.83895(13) 0.5706(2) 0.48516(10) 0.0123(3) Uani 1 1 d .
Mg3 Mg 0.67205(13) 0.9039(2) 0.24621(10) 0.0126(4) Uani 1 1 d .
F1 F 0.5000 0.2527(6) 0.7031(2) 0.0171(9) Uani 1 2 d S
F4 F 0.8168(2) 0.9558(4) 0.24975(16) 0.0173(6) Uani 1 1 d .
F3 F 0.5000 0.0697(6) 0.5815(2) 0.0185(9) Uani 1 2 d S
F2 F 0.5000 -0.1334(6) 0.6977(2) 0.0142(8) Uani 1 2 d S
O1 O 0.6801(3) 0.2914(5) 0.6148(2) 0.0199(8) Uani 1 1 d .
O2 O 0.8219(3) 0.3699(6) 0.5599(2) 0.0211(8) Uani 1 1 d .
O3 O 0.8228(3) 0.3236(6) 0.6766(2) 0.0199(8) Uani 1 1 d .
O4 O 0.9152(3) 0.3491(5) 0.4175(2) 0.0206(8) Uani 1 1 d .
O5 O 1.0000 0.5679(7) 0.4809(3) 0.0171(11) Uani 1 2 d S
O6 O 0.6855(3) 0.8530(6) 0.6102(2) 0.0193(7) Uani 1 1 d .
O7 O 0.8350(3) 0.8977(5) 0.6629(2) 0.0207(8) Uani 1 1 d .
O8 O 0.8279(3) 0.7939(6) 0.5524(2) 0.0210(8) Uani 1 1 d .
O9 O 0.8166(3) 0.7472(6) 0.3963(2) 0.0217(9) Uani 1 1 d .
O10 O 0.6982(3) 0.5480(6) 0.4318(2) 0.0247(9) Uani 1 1 d .
O11 O 0.6757(3) 0.7215(6) 0.3327(2) 0.0272(9) Uani 1 1 d .
O12 O 0.5000 0.8847(8) 0.2474(3) 0.0206(12) Uani 1 2 d S
O13 O 0.5846(3) 1.1047(5) 0.3082(2) 0.0223(8) Uani 1 1 d .
C1 C 0.7752(4) 0.3272(6) 0.6177(3) 0.0133(9) Uani 1 1 d .
C2 C 1.0000 0.4176(9) 0.4356(4) 0.0150(14) Uani 1 2 d S
C3 C 0.7816(4) 0.8469(7) 0.6099(3) 0.0124(9) Uani 1 1 d .
C4 C 0.7293(4) 0.6751(6) 0.3852(3) 0.0137(9) Uani 1 1 d .
C5 C 0.5000 1.0310(11) 0.2888(4) 0.0174(14) Uani 1 2 d S

loop_
_atom_site_aniso_label
_atom_site_aniso_U_11
_atom_site_aniso_U_22
_atom_site_aniso_U_33
_atom_site_aniso_U_23
_atom_site_aniso_U_13
_atom_site_aniso_U_12
Cs1 0.0466(2) 0.02095(16) 0.02293(18) -0.00298(14) -0.01178(17) 0.00613(14)
Cs2 0.0365(2) 0.02954(19) 0.01993(18) 0.00404(14) -0.00303(16) -0.01411(15)
Cs3 0.0280(3) 0.0271(2) 0.0276(3) -0.0046(2) 0.000 0.000
Cs4 0.0147(2) 0.0199(2) 0.0309(3) 0.00591(19) 0.000 0.000
Cs5 0.0144(2) 0.0193(2) 0.0272(3) -0.00106(19) 0.000 0.000
Cs6 0.0199(2) 0.02198(19) 0.0175(2) -0.00038(19) 0.000 0.000
Cs7 0.0195(2) 0.0286(2) 0.0401(3) -0.0046(3) 0.000 0.000
Mg1 0.0088(7) 0.0156(7) 0.0132(8) -0.0007(6) 0.0001(6) 0.0000(5)
Mg2 0.0127(8) 0.0153(8) 0.0090(8) 0.0022(6) -0.0017(6) -0.0005(6)
Mg3 0.0115(8) 0.0161(8) 0.0103(9) 0.0019(6) -0.0001(6) 0.0004(6)
F1 0.0138(19) 0.018(2) 0.019(2) -0.0048(16) 0.000 0.000
F4 0.0119(13) 0.0255(14) 0.0144(15) 0.0041(13) -0.0021(11) -0.0010(11)
F3 0.0106(18) 0.030(2) 0.015(2) -0.0007(18) 0.000 0.000
F2 0.0097(18) 0.0175(19) 0.015(2) 0.0009(16) 0.000 0.000
O1 0.0109(16) 0.0208(18) 0.028(2) 0.0069(17) -0.0006(14) -0.0032(13)
O2 0.0167(17) 0.0288(19) 0.018(2) 0.0114(16) 0.0059(15) 0.0006(14)
O3 0.0214(19) 0.0203(18) 0.018(2) 0.0040(16) -0.0027(14) -0.0068(14)
O4 0.0189(18) 0.0204(17) 0.023(2) -0.0059(15) -0.0018(15) -0.0020(14)
O5 0.017(3) 0.018(3) 0.016(3) -0.007(2) 0.000 0.000
O6 0.0137(16) 0.0267(18) 0.0176(19) -0.0078(16) 0.0001(14) 0.0020(14)
O7 0.0143(16) 0.028(2) 0.020(2) -0.0117(17) -0.0031(16) 0.0057(14)
O8 0.0218(18) 0.0257(19) 0.0156(19) -0.0096(16) 0.0082(14) 0.0015(15)
O9 0.0211(19) 0.0278(19) 0.016(2) 0.0061(16) -0.0042(15) -0.0045(15)
O10 0.026(2) 0.0286(19) 0.019(2) 0.0122(17) -0.0061(16) -0.0071(16)
O11 0.026(2) 0.036(2) 0.020(2) 0.0126(17) -0.0041(16) -0.0029(17)
O12 0.022(3) 0.021(3) 0.019(3) -0.003(2) 0.000 0.000
O13 0.0153(18) 0.0281(19) 0.023(2) -0.0052(15) -0.0019(15) -0.0018(15)
C1 0.015(2) 0.0058(19) 0.019(2) 0.0036(17) 0.002(2) 0.0013(16)
C2 0.024(4) 0.012(3) 0.009(3) -0.002(2) 0.000 0.000
C3 0.014(2) 0.0093(19) 0.014(2) -0.0002(17) 0.0044(18) 0.0026(17)
C4 0.020(2) 0.013(2) 0.008(2) 0.0026(17) 0.0036(19) 0.0052(17)
C5 0.017(3) 0.019(3) 0.016(4) 0.002(3) 0.000 0.000

loop_
_atom_type_symbol
_atom_type_description
_atom_type_scat_dispersion_real
_atom_type_scat_dispersion_imag
_atom_type_scat_source
C C 0.0033 0.0016 'International Tables Vol C Tables 4.2.6.8 and 6.1.1.4'
O O 0.0106 0.0060 'International Tables Vol C Tables 4.2.6.8 and 6.1.1.4'
F F 0.0171 0.0103 'International Tables Vol C Tables 4.2.6.8 and 6.1.1.4'
Mg Mg 0.0486 0.0363 'International Tables Vol C Tables 4.2.6.8 and 6.1.1.4'
Cs Cs -0.3680 2.1192 'International Tables Vol C Tables 4.2.6.8 and 6.1.1.4'

loop_
_geom_angle_atom_site_label_1
_geom_angle_atom_site_label_2
_geom_angle_atom_site_label_3
_geom_angle
_geom_angle_site_symmetry_1
_geom_angle_site_symmetry_3
O10 Cs1 O1 75.83(10) . .
O10 Cs1 O2 60.10(10) . .
O1 Cs1 O2 41.03(9) . .
O10 Cs1 O9 129.21(10) . 1_545
O1 Cs1 O9 133.52(10) . 1_545
O2 Cs1 O9 111.28(10) . 1_545
O10 Cs1 O13 80.25(10) . 1_545
O1 Cs1 O13 143.01(9) . 1_545
O2 Cs1 O13 138.49(10) . 1_545
O9 Cs1 O13 83.44(10) 1_545 1_545
O10 Cs1 O6 131.67(10) . 1_545
O1 Cs1 O6 55.97(10) . 1_545
O2 Cs1 O6 79.29(10) . 1_545
O9 Cs1 O6 87.70(10) 1_545 1_545
O13 Cs1 O6 141.63(10) 1_545 1_545
O10 Cs1 O8 133.82(10) . 1_545
O1 Cs1 O8 79.50(9) . 1_545
O2 Cs1 O8 75.66(10) . 1_545
O9 Cs1 O8 54.68(10) 1_545 1_545
O13 Cs1 O8 136.41(9) 1_545 1_545
O6 Cs1 O8 40.12(9) 1_545 1_545
O10 Cs1 C4 140.26(11) . 1_545
O1 Cs1 C4 141.52(11) . 1_545
O2 Cs1 C4 132.87(11) . 1_545
O9 Cs1 C4 22.76(11) 1_545 1_545
O13 Cs1 C4 71.54(11) 1_545 1_545
O6 Cs1 C4 86.32(11) 1_545 1_545
O8 Cs1 C4 65.01(11) 1_545 1_545
O10 Cs1 F3 102.17(11) . .
O1 Cs1 F3 52.91(9) . .
O2 Cs1 F3 93.92(9) . .
O9 Cs1 F3 128.60(10) 1_545 .
O13 Cs1 F3 106.80(9) 1_545 .
O6 Cs1 F3 52.82(9) 1_545 .
O8 Cs1 F3 92.88(9) 1_545 .
C4 Cs1 F3 112.31(11) 1_545 .
O10 Cs1 C3 127.70(11) . 1_545
O1 Cs1 C3 59.89(10) . 1_545
O2 Cs1 C3 68.15(10) . 1_545
O9 Cs1 C3 75.83(11) 1_545 1_545
O13 Cs1 C3 151.88(10) 1_545 1_545
O6 Cs1 C3 21.58(10) 1_545 1_545
O8 Cs1 C3 21.90(10) 1_545 1_545
C4 Cs1 C3 82.32(11) 1_545 1_545
F3 Cs1 C3 73.34(10) . 1_545
O10 Cs1 C1 72.43(10) . .
O1 Cs1 C1 21.43(10) . .
O2 Cs1 C1 21.41(10) . .
O9 Cs1 C1 118.87(10) 1_545 .
O13 Cs1 C1 151.95(10) 1_545 .
O6 Cs1 C1 61.48(10) 1_545 .
O8 Cs1 C1 70.46(10) 1_545 .
C4 Cs1 C1 135.22(11) 1_545 .
F3 Cs1 C1 73.70(10) . .
C3 Cs1 C1 56.05(12) 1_545 .
O10 Cs1 O11 125.36(10) . 1_545
O1 Cs1 O11 158.55(9) . 1_545
O2 Cs1 O11 148.08(9) . 1_545
O9 Cs1 O11 38.20(9) 1_545 1_545
O13 Cs1 O11 50.84(9) 1_545 1_545
O6 Cs1 O11 102.96(10) 1_545 1_545
O8 Cs1 O11 85.79(9) 1_545 1_545
C4 Cs1 O11 20.79(10) 1_545 1_545
F3 Cs1 O11 113.01(10) . 1_545
C3 Cs1 O11 102.38(10) 1_545 1_545
C1 Cs1 O11 155.85(10) . 1_545
O3 Cs2 F2 130.31(10) 4_645 .
O3 Cs2 F4 120.31(9) 4_645 3_465
F2 Cs2 F4 54.71(8) . 3_465
O3 Cs2 O4 138.91(10) 4_645 3_455
F2 Cs2 O4 90.34(10) . 3_455
F4 Cs2 O4 85.62(8) 3_465 3_455
O3 Cs2 O11 54.92(10) 4_645 3_455
F2 Cs2 O11 173.65(9) . 3_455
F4 Cs2 O11 127.64(9) 3_465 3_455
O4 Cs2 O11 84.13(10) 3_455 3_455
O3 Cs2 C4 76.78(11) 4_645 3_455
F2 Cs2 C4 152.05(11) . 3_455
F4 Cs2 C4 122.63(10) 3_465 3_455
O4 Cs2 C4 62.16(11) 3_455 3_455
O11 Cs2 C4 22.06(11) 3_455 3_455
O3 Cs2 O6 82.21(10) 4_645 4_645
F2 Cs2 O6 54.54(9) . 4_645
F4 Cs2 O6 53.86(9) 3_465 4_645
O4 Cs2 O6 136.20(9) 3_455 4_645
O11 Cs2 O6 131.82(10) 3_455 4_645
C4 Cs2 O6 151.07(11) 3_455 4_645
O3 Cs2 F1 84.61(8) 4_645 1_545
F2 Cs2 F1 80.63(8) . 1_545
F4 Cs2 F1 135.24(8) 3_465 1_545
O4 Cs2 F1 98.75(9) 3_455 1_545
O11 Cs2 F1 97.08(9) 3_455 1_545
C4 Cs2 F1 97.74(11) 3_455 1_545
O6 Cs2 F1 99.86(10) 4_645 1_545
O3 Cs2 O1 40.26(9) 4_645 4_645
F2 Cs2 O1 96.88(10) . 4_645
F4 Cs2 O1 124.03(8) 3_465 4_645
O4 Cs2 O1 147.63(9) 3_455 4_645
O11 Cs2 O1 86.21(9) 3_455 4_645
C4 Cs2 O1 104.02(10) 3_455 4_645
O6 Cs2 O1 70.26(9) 4_645 4_645
F1 Cs2 O1 51.98(8) 1_545 4_645
O3 Cs2 C1 21.54(11) 4_645 4_645
F2 Cs2 C1 109.62(11) . 4_645
F4 Cs2 C1 116.48(9) 3_465 4_645
O4 Cs2 C1 156.04(10) 3_455 4_645
O11 Cs2 C1 75.08(11) 3_455 4_645
C4 Cs2 C1 96.23(12) 3_455 4_645
O6 Cs2 C1 67.76(10) 4_645 4_645
F1 Cs2 C1 72.64(10) 1_545 4_645
O1 Cs2 C1 21.72(10) 4_645 4_645
O3 Cs2 O9 87.26(10) 4_645 3_455
F2 Cs2 O9 135.25(9) . 3_455
F4 Cs2 O9 132.68(9) 3_465 3_455
O4 Cs2 O9 53.69(9) 3_455 3_455
O11 Cs2 O9 38.41(9) 3_455 3_455
C4 Cs2 O9 21.54(11) 3_455 3_455
O6 Cs2 O9 169.43(9) 4_645 3_455
F1 Cs2 O9 80.04(10) 1_545 3_455
O1 Cs2 O9 102.14(9) 4_645 3_455
C1 Cs2 O9 102.40(10) 4_645 3_455
O3 Cs2 O7 71.79(9) 4_645 4_645
F2 Cs2 O7 84.25(8) . 4_645
F4 Cs2 O7 48.58(8) 3_465 4_645
O4 Cs2 O7 126.20(9) 3_455 4_645
O11 Cs2 O7 101.55(10) 3_455 4_645
C4 Cs2 O7 115.20(11) 3_455 4_645
O6 Cs2 O7 37.85(9) 4_645 4_645
F1 Cs2 O7 132.50(10) 1_545 4_645
O1 Cs2 O7 86.01(9) 4_645 4_645
C1 Cs2 O7 70.71(10) 4_645 4_645
O9 Cs2 O7 136.74(9) 3_455 4_645
F2 Cs3 O1 101.67(9) . 4_645
F2 Cs3 O1 101.67(9) . 1_545
O1 Cs3 O1 97.82(13) 4_645 1_545
F2 Cs3 O6 56.33(8) . 1_545
O1 Cs3 O6 152.69(12) 4_645 1_545
O1 Cs3 O6 74.05(10) 1_545 1_545
F2 Cs3 O6 56.33(8) . 4_645
O1 Cs3 O6 74.05(10) 4_645 4_645
O1 Cs3 O6 152.69(12) 1_545 4_645
O6 Cs3 O6 101.03(14) 1_545 4_645
F2 Cs3 F1 82.07(11) . 1_545
O1 Cs3 F1 53.74(7) 4_645 1_545
O1 Cs3 F1 53.74(7) 1_545 1_545
O6 Cs3 F1 103.42(9) 1_545 1_545
O6 Cs3 F1 103.42(9) 4_645 1_545
F2 Cs3 F3 46.88(11) . .
O1 Cs3 F3 126.49(7) 4_645 .
O1 Cs3 F3 126.49(7) 1_545 .
O6 Cs3 F3 52.68(7) 1_545 .
O6 Cs3 F3 52.68(7) 4_645 .
F1 Cs3 F3 128.95(10) 1_545 .
F2 Cs3 F3 127.51(11) . 1_545
O1 Cs3 F3 51.74(7) 4_645 1_545
O1 Cs3 F3 51.74(7) 1_545 1_545
O6 Cs3 F3 125.78(7) 1_545 1_545
O6 Cs3 F3 125.78(8) 4_645 1_545
F1 Cs3 F3 45.44(10) 1_545 1_545
F3 Cs3 F3 174.39(15) . 1_545
F2 Cs3 O10 124.84(7) . 4_645
O1 Cs3 O10 67.53(9) 4_645 4_645
O1 Cs3 O10 132.76(9) 1_545 4_645
O6 Cs3 O10 136.77(10) 1_545 4_645
O6 Cs3 O10 69.02(9) 4_645 4_645
F1 Cs3 O10 119.78(7) 1_545 4_645
F3 Cs3 O10 94.74(8) . 4_645
F3 Cs3 O10 89.24(8) 1_545 4_645
F2 Cs3 O10 124.84(7) . 1_545
O1 Cs3 O10 132.76(9) 4_645 1_545
O1 Cs3 O10 67.53(9) 1_545 1_545
O6 Cs3 O10 69.02(9) 1_545 1_545
O6 Cs3 O10 136.77(10) 4_645 1_545
F1 Cs3 O10 119.78(7) 1_545 1_545
F3 Cs3 O10 94.74(8) . 1_545
F3 Cs3 O10 89.24(8) 1_545 1_545
O10 Cs3 O10 89.49(12) 4_645 1_545
F2 Cs3 Mg1 30.38(6) . .
O1 Cs3 Mg1 131.74(8) 4_645 .
O1 Cs3 Mg1 98.37(7) 1_545 .
O6 Cs3 Mg1 30.72(7) 1_545 .
O6 Cs3 Mg1 70.91(7) 4_645 .
F1 Cs3 Mg1 104.31(7) 1_545 .
F3 Cs3 Mg1 30.73(6) . .
F3 Cs3 Mg1 144.94(6) 1_545 .
O10 Cs3 Mg1 125.44(7) 4_645 .
O10 Cs3 Mg1 95.40(7) 1_545 .
F2 Cs3 Mg1 30.38(6) . 4_655
O1 Cs3 Mg1 98.37(7) 4_645 4_655
O1 Cs3 Mg1 131.74(8) 1_545 4_655
O6 Cs3 Mg1 70.91(7) 1_545 4_655
O6 Cs3 Mg1 30.72(7) 4_645 4_655
F1 Cs3 Mg1 104.31(7) 1_545 4_655
F3 Cs3 Mg1 30.73(6) . 4_655
F3 Cs3 Mg1 144.94(6) 1_545 4_655
O10 Cs3 Mg1 95.40(7) 4_645 4_655
O10 Cs3 Mg1 125.44(7) 1_545 4_655
Mg1 Cs3 Mg1 40.37(4) . 4_655
O8 Cs4 O8 96.91(14) . 4_755
O8 Cs4 O2 171.91(11) . 4_765
O8 Cs4 O2 80.20(11) 4_755 4_765
O8 Cs4 O2 80.20(11) . 1_565
O8 Cs4 O2 171.91(11) 4_755 1_565
O2 Cs4 O2 101.62(14) 4_765 1_565
O8 Cs4 O7 107.77(10) . 4_755
O8 Cs4 O7 41.72(10) 4_755 4_755
O2 Cs4 O7 75.15(9) 4_765 4_755
O2 Cs4 O7 146.36(12) 1_565 4_755
O8 Cs4 O7 41.72(10) . .
O8 Cs4 O7 107.77(10) 4_755 .
O2 Cs4 O7 146.36(12) 4_765 .
O2 Cs4 O7 75.15(10) 1_565 .
O7 Cs4 O7 89.26(14) 4_755 .
O8 Cs4 C2 111.98(11) . 1_565
O8 Cs4 C2 111.98(11) 4_755 1_565
O2 Cs4 C2 62.81(9) 4_765 1_565
O2 Cs4 C2 62.81(9) 1_565 1_565
O7 Cs4 C2 135.00(7) 4_755 1_565
O7 Cs4 C2 135.00(7) . 1_565
O8 Cs4 O12 97.31(9) . 2_675
O8 Cs4 O12 97.31(9) 4_755 2_675
O2 Cs4 O12 90.57(10) 4_765 2_675
O2 Cs4 O12 90.57(10) 1_565 2_675
O7 Cs4 O12 56.39(9) 4_755 2_675
O7 Cs4 O12 56.39(9) . 2_675
C2 Cs4 O12 134.59(15) 1_565 2_675
O8 Cs4 C3 22.09(11) . .
O8 Cs4 C3 109.85(11) 4_755 .
O2 Cs4 C3 165.51(12) 4_765 .
O2 Cs4 C3 69.94(11) 1_565 .
O7 Cs4 C3 105.05(11) 4_755 .
O7 Cs4 C3 21.75(11) . .
C2 Cs4 C3 119.71(9) 1_565 .
O12 Cs4 C3 78.04(10) 2_675 .
O8 Cs4 C3 109.85(11) . 4_755
O8 Cs4 C3 22.09(11) 4_755 4_755
O2 Cs4 C3 69.94(10) 4_765 4_755
O2 Cs4 C3 165.51(12) 1_565 4_755
O7 Cs4 C3 21.75(11) 4_755 4_755
O7 Cs4 C3 105.05(11) . 4_755
C2 Cs4 C3 119.71(9) 1_565 4_755
O12 Cs4 C3 78.04(10) 2_675 4_755
C3 Cs4 C3 115.53(16) . 4_755
O8 Cs4 O3 148.74(11) . 4_765
O8 Cs4 O3 81.53(9) 4_755 4_765
O2 Cs4 O3 38.66(10) 4_765 4_765
O2 Cs4 O3 104.89(10) 1_565 4_765
O7 Cs4 O3 51.82(9) 4_755 4_765
O7 Cs4 O3 108.81(10) . 4_765
C2 Cs4 O3 97.23(11) 1_565 4_765
O12 Cs4 O3 52.43(8) 2_675 4_765
C3 Cs4 O3 130.42(11) . 4_765
C3 Cs4 O3 61.04(10) 4_755 4_765
O8 Cs4 O3 81.53(9) . 1_565
O8 Cs4 O3 148.74(11) 4_755 1_565
O2 Cs4 O3 104.89(10) 4_765 1_565
O2 Cs4 O3 38.66(10) 1_565 1_565
O7 Cs4 O3 108.81(10) 4_755 1_565
O7 Cs4 O3 51.82(9) . 1_565
C2 Cs4 O3 97.23(11) 1_565 1_565
O12 Cs4 O3 52.43(8) 2_675 1_565
C3 Cs4 O3 61.04(10) . 1_565
C3 Cs4 O3 130.42(11) 4_755 1_565
O3 Cs4 O3 84.05(12) 4_765 1_565
O3 Cs5 O3 103.44(15) . 4_755
O3 Cs5 O7 169.10(11) . 4_755
O3 Cs5 O7 81.26(11) 4_755 4_755
O3 Cs5 O7 81.26(11) . .
O3 Cs5 O7 169.10(12) 4_755 .
O7 Cs5 O7 92.48(14) 4_755 .
O3 Cs5 O5 95.40(10) . .
O3 Cs5 O5 95.40(10) 4_755 .
O7 Cs5 O5 93.92(10) 4_755 .
O7 Cs5 O5 93.92(10) . .
O3 Cs5 O8 150.07(11) . 4_755
O3 Cs5 O8 77.65(10) 4_755 4_755
O7 Cs5 O8 40.17(10) 4_755 4_755
O7 Cs5 O8 103.30(11) . 4_755
O5 Cs5 O8 55.04(8) . 4_755
O3 Cs5 O8 77.65(10) . .
O3 Cs5 O8 150.07(11) 4_755 .
O7 Cs5 O8 103.30(11) 4_755 .
O7 Cs5 O8 40.17(10) . .
O5 Cs5 O8 55.04(8) . .
O8 Cs5 O8 86.98(13) 4_755 .
O3 Cs5 O2 40.45(10) . .
O3 Cs5 O2 110.40(11) 4_755 .
O7 Cs5 O2 147.23(12) 4_755 .
O7 Cs5 O2 79.63(10) . .
O5 Cs5 O2 55.50(8) . .
O8 Cs5 O2 110.51(9) 4_755 .
O8 Cs5 O2 51.50(9) . .
O3 Cs5 O2 110.40(11) . 4_755
O3 Cs5 O2 40.45(10) 4_755 4_755
O7 Cs5 O2 79.63(10) 4_755 4_755
O7 Cs5 O2 147.23(12) . 4_755
O5 Cs5 O2 55.50(8) . 4_755
O8 Cs5 O2 51.50(9) 4_755 4_755
O8 Cs5 O2 110.51(9) . 4_755
O2 Cs5 O2 89.94(13) . 4_755
O3 Cs5 C3 169.95(12) . 4_755
O3 Cs5 C3 71.59(11) 4_755 4_755
O7 Cs5 C3 20.92(11) 4_755 4_755
O7 Cs5 C3 105.22(11) . 4_755
O5 Cs5 C3 76.70(10) . 4_755
O8 Cs5 C3 21.69(10) 4_755 4_755
O8 Cs5 C3 102.18(11) . 4_755
O2 Cs5 C3 132.19(10) . 4_755
O2 Cs5 C3 60.05(10) 4_755 4_755
O3 Cs5 C3 71.59(11) . .
O3 Cs5 C3 169.95(12) 4_755 .
O7 Cs5 C3 105.22(11) 4_755 .
O7 Cs5 C3 20.92(11) . .
O5 Cs5 C3 76.70(10) . .
O8 Cs5 C3 102.18(11) 4_755 .
O8 Cs5 C3 21.69(10) . .
O2 Cs5 C3 60.05(10) . .
O2 Cs5 C3 132.19(10) 4_755 .
C3 Cs5 C3 111.86(16) 4_755 .
O3 Cs5 C1 20.16(11) . .
O3 Cs5 C1 112.16(11) 4_755 .
O7 Cs5 C1 163.99(11) 4_755 .
O7 Cs5 C1 75.55(10) . .
O5 Cs5 C1 76.64(10) . .
O8 Cs5 C1 131.63(11) 4_755 .
O8 Cs5 C1 60.69(10) . .
O2 Cs5 C1 21.15(11) . .
O2 Cs5 C1 104.61(10) 4_755 .
C3 Cs5 C1 153.32(13) 4_755 .
C3 Cs5 C1 60.32(11) . .
O9 Cs6 O9 112.11(15) 4_755 .
O9 Cs6 F4 148.26(10) 4_755 .
O9 Cs6 F4 62.22(9) . .
O9 Cs6 F4 62.22(9) 4_755 4_755
O9 Cs6 F4 148.26(10) . 4_755
F4 Cs6 F4 105.02(11) . 4_755
O9 Cs6 F1 93.55(9) 4_755 2_664
O9 Cs6 F1 93.55(9) . 2_664
F4 Cs6 F1 57.52(6) . 2_664
F4 Cs6 F1 57.52(6) 4_755 2_664
O9 Cs6 F2 117.87(8) 4_755 2_664
O9 Cs6 F2 117.87(8) . 2_664
F4 Cs6 F2 55.76(6) . 2_664
F4 Cs6 F2 55.76(6) 4_755 2_664
F1 Cs6 F2 50.50(11) 2_664 2_664
O9 Cs6 O4 89.16(11) 4_755 4_765
O9 Cs6 O4 124.39(10) . 4_765
F4 Cs6 O4 120.50(9) . 4_765
F4 Cs6 O4 87.32(9) 4_755 4_765
F1 Cs6 O4 137.52(10) 2_664 4_765
F2 Cs6 O4 91.32(10) 2_664 4_765
O9 Cs6 O4 124.39(10) 4_755 1_565
O9 Cs6 O4 89.16(10) . 1_565
F4 Cs6 O4 87.32(9) . 1_565
F4 Cs6 O4 120.50(9) 4_755 1_565
F1 Cs6 O4 137.52(9) 2_664 1_565
F2 Cs6 O4 91.32(10) 2_664 1_565
O4 Cs6 O4 40.88(13) 4_765 1_565
O9 Cs6 C2 106.22(10) 4_755 1_565
O9 Cs6 C2 106.22(10) . 1_565
F4 Cs6 C2 105.21(9) . 1_565
F4 Cs6 C2 105.21(9) 4_755 1_565
F1 Cs6 C2 143.63(14) 2_664 1_565
F2 Cs6 C2 93.13(14) 2_664 1_565
O4 Cs6 C2 20.51(7) 4_765 1_565
O4 Cs6 C2 20.51(7) 1_565 1_565
O9 Cs6 O5 56.73(8) 4_755 .
O9 Cs6 O5 56.73(8) . .
F4 Cs6 O5 115.57(7) . .
F4 Cs6 O5 115.57(7) 4_755 .
F1 Cs6 O5 107.09(11) 2_664 .
F2 Cs6 O5 157.59(11) 2_664 .
O4 Cs6 O5 109.62(10) 4_765 .
O4 Cs6 O5 109.62(10) 1_565 .
C2 Cs6 O5 109.28(15) 1_565 .
O9 Cs6 Mg1 124.94(8) 4_755 2_664
O9 Cs6 Mg1 88.28(8) . 2_664
F4 Cs6 Mg1 31.29(6) . 2_664
F4 Cs6 Mg1 73.86(6) 4_755 2_664
F1 Cs6 Mg1 32.46(6) 2_664 2_664
F2 Cs6 Mg1 32.70(6) 2_664 2_664
O4 Cs6 Mg1 121.39(7) 4_765 2_664
O4 Cs6 Mg1 105.49(7) 1_565 2_664
C2 Cs6 Mg1 116.43(11) 1_565 2_664
O5 Cs6 Mg1 128.72(7) . 2_664
O9 Cs6 Mg1 88.28(8) 4_755 3_564
O9 Cs6 Mg1 124.94(8) . 3_564
F4 Cs6 Mg1 73.86(6) . 3_564
F4 Cs6 Mg1 31.29(6) 4_755 3_564
F1 Cs6 Mg1 32.46(6) 2_664 3_564
F2 Cs6 Mg1 32.70(6) 2_664 3_564
O4 Cs6 Mg1 105.49(7) 4_765 3_564
O4 Cs6 Mg1 121.39(7) 1_565 3_564
C2 Cs6 Mg1 116.43(11) 1_565 3_564
O5 Cs6 Mg1 128.72(7) . 3_564
Mg1 Cs6 Mg1 42.61(5) 2_664 3_564
O11 Cs7 O11 110.32(17) 1_565 4_665
O11 Cs7 O10 44.65(11) 1_565 1_565
O11 Cs7 O10 136.42(12) 4_665 1_565
O11 Cs7 O10 136.42(12) 1_565 4_665
O11 Cs7 O10 44.65(11) 4_665 4_665
O10 Cs7 O10 122.03(16) 1_565 4_665
O11 Cs7 O13 137.54(12) 1_565 4_655
O11 Cs7 O13 97.31(12) 4_665 4_655
O10 Cs7 O13 125.24(11) 1_565 4_655
O10 Cs7 O13 85.78(11) 4_665 4_655
O11 Cs7 O13 97.31(12) 1_565 .
O11 Cs7 O13 137.54(12) 4_665 .
O10 Cs7 O13 85.78(11) 1_565 .
O10 Cs7 O13 125.24(11) 4_665 .
O13 Cs7 O13 43.67(15) 4_655 .
O11 Cs7 C4 21.71(11) 1_565 1_565
O11 Cs7 C4 124.84(12) 4_665 1_565
O10 Cs7 C4 22.94(10) 1_565 1_565
O10 Cs7 C4 132.70(11) 4_665 1_565
O13 Cs7 C4 135.68(11) 4_655 1_565
O13 Cs7 C4 92.04(10) . 1_565
O11 Cs7 C4 124.84(12) 1_565 4_665
O11 Cs7 C4 21.71(11) 4_665 4_665
O10 Cs7 C4 132.70(11) 1_565 4_665
O10 Cs7 C4 22.94(10) 4_665 4_665
O13 Cs7 C4 92.04(10) 4_655 4_665
O13 Cs7 C4 135.68(11) . 4_665
C4 Cs7 C4 132.14(15) 1_565 4_665
O11 Cs7 O12 57.86(8) 1_565 1_565
O11 Cs7 O12 57.86(8) 4_665 1_565
O10 Cs7 O12 100.79(8) 1_565 1_565
O10 Cs7 O12 100.79(8) 4_665 1_565
O13 Cs7 O12 120.60(11) 4_655 1_565
O13 Cs7 O12 120.60(11) . 1_565
C4 Cs7 O12 78.61(8) 1_565 1_565
C4 Cs7 O12 78.61(8) 4_665 1_565
O11 Cs7 C5 116.59(11) 1_565 .
O11 Cs7 C5 116.59(11) 4_665 .
O10 Cs7 C5 106.98(9) 1_565 .
O10 Cs7 C5 106.98(10) 4_665 .
O13 Cs7 C5 22.04(7) 4_655 .
O13 Cs7 C5 22.04(7) . .
C4 Cs7 C5 113.92(8) 1_565 .
C4 Cs7 C5 113.92(8) 4_665 .
O12 Cs7 C5 120.22(16) 1_565 .
O11 Cs7 Cs5 85.63(9) 1_565 2_674
O11 Cs7 Cs5 85.63(9) 4_665 2_674
O10 Cs7 Cs5 118.79(8) 1_565 2_674
O10 Cs7 Cs5 118.79(8) 4_665 2_674
O13 Cs7 Cs5 64.43(8) 4_655 2_674
O13 Cs7 Cs5 64.43(8) . 2_674
C4 Cs7 Cs5 102.35(8) 1_565 2_674
C4 Cs7 Cs5 102.35(8) 4_665 2_674
O12 Cs7 Cs5 60.97(9) 1_565 2_674
C5 Cs7 Cs5 59.25(13) . 2_674
O11 Cs7 C5 55.21(8) 1_565 1_565
O11 Cs7 C5 55.21(8) 4_665 1_565
O10 Cs7 C5 92.09(9) 1_565 1_565
O10 Cs7 C5 92.09(9) 4_665 1_565
O13 Cs7 C5 136.72(12) 4_655 1_565
O13 Cs7 C5 136.72(12) . 1_565
C4 Cs7 C5 72.59(8) 1_565 1_565
C4 Cs7 C5 72.59(8) 4_665 1_565
O12 Cs7 C5 18.40(15) 1_565 1_565
C5 Cs7 C5 138.6(2) . 1_565
Cs5 Cs7 C5 79.36(12) 2_674 1_565
F4 Mg1 F1 94.76(15) 2_665 .
F4 Mg1 F3 169.50(15) 2_665 .
F1 Mg1 F3 79.51(15) . .
F4 Mg1 O1 98.56(16) 2_665 .
F1 Mg1 O1 91.49(15) . .
F3 Mg1 O1 90.43(17) . .
F4 Mg1 F2 91.81(15) 2_665 .
F1 Mg1 F2 80.41(14) . .
F3 Mg1 F2 78.62(15) . .
O1 Mg1 F2 167.36(16) . .
F4 Mg1 O6 93.50(16) 2_665 1_545
F1 Mg1 O6 169.38(16) . 1_545
F3 Mg1 O6 91.27(17) . 1_545
O1 Mg1 O6 93.87(18) . 1_545
F2 Mg1 O6 92.68(16) . 1_545
F4 Mg1 Mg1 122.36(10) 2_665 4_655
F1 Mg1 Mg1 47.50(9) . 4_655
F3 Mg1 Mg1 47.54(9) . 4_655
O1 Mg1 Mg1 119.79(11) . 4_655
F2 Mg1 Mg1 47.78(9) . 4_655
O6 Mg1 Mg1 122.03(11) 1_545 4_655
F4 Mg1 Mg3 30.36(10) 2_665 2_665
F1 Mg1 Mg3 111.96(11) . 2_665
F3 Mg1 Mg3 160.12(12) . 2_665
O1 Mg1 Mg3 73.58(12) . 2_665
F2 Mg1 Mg3 118.40(11) . 2_665
O6 Mg1 Mg3 78.40(12) 1_545 2_665
Mg1 Mg1 Mg3 151.63(4) 4_655 2_665
F4 Mg1 Cs6 53.76(9) 2_665 2_665
F1 Mg1 Cs6 53.97(13) . 2_665
F3 Mg1 Cs6 116.24(10) . 2_665
O1 Mg1 Cs6 126.75(13) . 2_665
F2 Mg1 Cs6 55.17(12) . 2_665
O6 Mg1 Cs6 127.81(14) 1_545 2_665
Mg1 Mg1 Cs6 68.70(2) 4_655 2_665
Mg3 Mg1 Cs6 83.26(5) 2_665 2_665
F4 Mg1 Cs2 54.97(9) 2_665 4_655
F1 Mg1 Cs2 120.45(14) . 4_655
F3 Mg1 Cs2 120.53(13) . 4_655
O1 Mg1 Cs2 137.45(12) . 4_655
F2 Mg1 Cs2 55.01(9) . 4_655
O6 Mg1 Cs2 59.98(13) 1_545 4_655
Mg1 Mg1 Cs2 102.75(2) 4_655 4_655
Mg3 Mg1 Cs2 68.81(4) 2_665 4_655
Cs6 Mg1 Cs2 67.82(3) 2_665 4_655
F4 Mg1 Cs1 131.04(11) 2_665 .
F1 Mg1 Cs1 121.83(14) . .
F3 Mg1 Cs1 59.05(9) . .
O1 Mg1 Cs1 53.70(12) . .
F2 Mg1 Cs1 123.10(13) . .
O6 Mg1 Cs1 55.70(13) 1_545 .
Mg1 Mg1 Cs1 106.57(2) 4_655 .
Mg3 Mg1 Cs1 101.33(5) 2_665 .
Cs6 Mg1 Cs1 175.01(5) 2_665 .
Cs2 Mg1 Cs1 115.54(4) 4_655 .
F4 Mg1 Cs3 118.48(10) 2_665 .
F1 Mg1 Cs3 117.14(9) . .
F3 Mg1 Cs3 58.07(13) . .
O1 Mg1 Cs3 128.74(13) . .
F2 Mg1 Cs3 49.65(12) . .
O6 Mg1 Cs3 52.66(11) 1_545 .
Mg1 Mg1 Cs3 69.82(2) 4_655 .
Mg3 Mg1 Cs3 123.60(5) 2_665 .
Cs6 Mg1 Cs3 104.12(4) 2_665 .
Cs2 Mg1 Cs3 63.52(3) 4_655 .
Cs1 Mg1 Cs3 75.06(3) . .
O2 Mg2 O8 94.0(2) . .
O2 Mg2 O9 162.99(18) . .
O8 Mg2 O9 93.28(17) . .
O2 Mg2 O10 100.64(16) . .
O8 Mg2 O10 106.94(18) . .
O9 Mg2 O10 62.48(15) . .
O2 Mg2 O5 97.76(19) . .
O8 Mg2 O5 95.98(18) . .
O9 Mg2 O5 96.74(19) . .
O10 Mg2 O5 149.3(2) . .
O2 Mg2 O4 89.34(17) . .
O8 Mg2 O4 157.07(17) . .
O9 Mg2 O4 89.92(16) . .
O10 Mg2 O4 94.66(16) . .
O5 Mg2 O4 61.10(16) . .
O2 Mg2 C4 132.12(17) . .
O8 Mg2 C4 102.66(17) . .
O9 Mg2 C4 30.93(15) . .
O10 Mg2 C4 31.58(15) . .
O5 Mg2 C4 124.1(2) . .
O4 Mg2 C4 91.65(16) . .
O2 Mg2 C2 94.2(2) . .
O8 Mg2 C2 127.41(18) . .
O9 Mg2 C2 93.6(2) . .
O10 Mg2 C2 122.2(2) . .
O5 Mg2 C2 31.44(18) . .
O4 Mg2 C2 29.66(16) . .
C4 Mg2 C2 109.4(2) . .
O2 Mg2 Cs1 55.34(13) . .
O8 Mg2 Cs1 132.67(13) . .
O9 Mg2 Cs1 109.11(12) . .
O10 Mg2 Cs1 55.02(11) . .
O5 Mg2 Cs1 120.86(14) . .
O4 Mg2 Cs1 66.61(10) . .
C4 Mg2 Cs1 81.54(12) . .
C2 Mg2 Cs1 93.14(13) . .
O2 Mg2 Cs5 59.62(13) . .
O8 Mg2 Cs5 58.84(13) . .
O9 Mg2 Cs5 136.69(12) . .
O10 Mg2 Cs5 151.67(13) . .
O5 Mg2 Cs5 58.70(15) . .
O4 Mg2 Cs5 104.48(11) . .
C4 Mg2 Cs5 160.85(12) . .
C2 Mg2 Cs5 81.80(16) . .
Cs1 Mg2 Cs5 114.13(4) . .
O2 Mg2 Cs1 128.06(13) . 1_565
O8 Mg2 Cs1 50.41(12) . 1_565
O9 Mg2 Cs1 49.32(12) . 1_565
O10 Mg2 Cs1 65.60(12) . 1_565
O5 Mg2 Cs1 119.43(14) . 1_565
O4 Mg2 Cs1 139.05(12) . 1_565
C4 Mg2 Cs1 52.34(11) . 1_565
C2 Mg2 Cs1 136.53(16) . 1_565
Cs1 Mg2 Cs1 117.73(4) . 1_565
Cs5 Mg2 Cs1 108.80(4) . 1_565
O2 Mg2 Cs6 156.11(12) . .
O8 Mg2 Cs6 87.45(12) . .
O9 Mg2 Cs6 39.69(11) . .
O10 Mg2 Cs6 101.72(11) . .
O5 Mg2 Cs6 58.41(15) . .
O4 Mg2 Cs6 80.59(11) . .
C4 Mg2 Cs6 70.23(12) . .
C2 Mg2 Cs6 66.66(15) . .
Cs1 Mg2 Cs6 135.79(5) . .
Cs5 Mg2 Cs6 101.87(4) . .
Cs1 Mg2 Cs6 69.89(3) 1_565 .
F4 Mg3 O3 97.28(16) . 2_664
F4 Mg3 O11 93.42(16) . .
O3 Mg3 O11 92.71(17) 2_664 .
F4 Mg3 O7 87.26(15) . 2_674
O3 Mg3 O7 90.76(19) 2_664 2_674
O11 Mg3 O7 176.36(19) . 2_674
F4 Mg3 O13 113.52(16) . .
O3 Mg3 O13 149.09(17) 2_664 .
O11 Mg3 O13 88.21(18) . .
O7 Mg3 O13 88.24(17) 2_674 .
F4 Mg3 O12 172.45(18) . .
O3 Mg3 O12 89.78(18) 2_664 .
O11 Mg3 O12 88.91(19) . .
O7 Mg3 O12 89.97(18) 2_674 .
O13 Mg3 O12 59.33(17) . .
F4 Mg3 C5 143.3(2) . .
O3 Mg3 C5 119.2(2) 2_664 .
O11 Mg3 C5 88.7(2) . .
O7 Mg3 C5 88.6(2) 2_674 .
O13 Mg3 C5 29.86(18) . .
O12 Mg3 C5 29.5(2) . .
F4 Mg3 Mg1 30.66(10) . 2_664
O3 Mg3 Mg1 73.40(12) 2_664 2_664
O11 Mg3 Mg1 113.04(14) . 2_664
O7 Mg3 Mg1 69.08(11) 2_674 2_664
O13 Mg3 Mg1 133.94(12) . 2_664
O12 Mg3 Mg1 152.44(16) . 2_664
C5 Mg3 Mg1 155.15(18) . 2_664
F4 Mg3 Cs2 67.73(10) . 3_554
O3 Mg3 Cs2 51.07(12) 2_664 3_554
O11 Mg3 Cs2 55.71(13) . 3_554
O7 Mg3 Cs2 127.72(13) 2_674 3_554
O13 Mg3 Cs2 143.39(13) . 3_554
O12 Mg3 Cs2 119.26(14) . 3_554
C5 Mg3 Cs2 138.27(17) . 3_554
Mg1 Mg3 Cs2 66.58(4) 2_664 3_554
F4 Mg3 Cs4 125.27(12) . 2_674
O3 Mg3 Cs4 59.76(12) 2_664 2_674
O11 Mg3 Cs4 132.74(13) . 2_674
O7 Mg3 Cs4 48.71(12) 2_674 2_674
O13 Mg3 Cs4 97.88(12) . 2_674
O12 Mg3 Cs4 56.51(14) . 2_674
C5 Mg3 Cs4 75.78(17) . 2_674
Mg1 Mg3 Cs4 95.94(5) 2_664 2_674
Cs2 Mg3 Cs4 110.83(4) 3_554 2_674
F4 Mg3 Cs2 48.08(10) . 3_564
O3 Mg3 Cs2 131.65(13) 2_664 3_564
O11 Mg3 Cs2 117.79(14) . 3_564
O7 Mg3 Cs2 60.27(12) 2_674 3_564
O13 Mg3 Cs2 73.22(11) . 3_564
O12 Mg3 Cs2 124.67(14) . 3_564
C5 Mg3 Cs2 99.25(16) . 3_564
Mg1 Mg3 Cs2 60.73(4) 2_664 3_564
Cs2 Mg3 Cs2 115.69(4) 3_554 3_564
Cs4 Mg3 Cs2 108.74(4) 2_674 3_564
F4 Mg3 Cs7 129.99(11) . 1_545
O3 Mg3 Cs7 80.05(12) 2_664 1_545
O11 Mg3 Cs7 37.69(12) . 1_545
O7 Mg3 Cs7 142.29(12) 2_674 1_545
O13 Mg3 Cs7 82.00(11) . 1_545
O12 Mg3 Cs7 53.85(14) . 1_545
C5 Mg3 Cs7 65.45(17) . 1_545
Mg1 Mg3 Cs7 139.36(5) 2_664 1_545
Cs2 Mg3 Cs7 72.82(3) 3_554 1_545
Cs4 Mg3 Cs7 96.59(4) 2_674 1_545
Cs2 Mg3 Cs7 146.44(5) 3_564 1_545
Mg1 F1 Mg1 85.01(17) 4_655 .
Mg1 F1 Cs6 93.57(14) 4_655 2_665
Mg1 F1 Cs6 93.57(14) . 2_665
Mg1 F1 Cs3 97.59(15) 4_655 1_565
Mg1 F1 Cs3 97.59(15) . 1_565
Cs6 F1 Cs3 164.84(14) 2_665 1_565
Mg1 F1 Cs2 174.5(2) 4_655 4_665
Mg1 F1 Cs2 95.39(5) . 4_665
Cs6 F1 Cs2 91.91(9) 2_665 4_665
Cs3 F1 Cs2 76.89(8) 1_565 4_665
Mg1 F1 Cs2 95.39(5) 4_655 1_565
Mg1 F1 Cs2 174.5(2) . 1_565
Cs6 F1 Cs2 91.91(9) 2_665 1_565
Cs3 F1 Cs2 76.89(8) 1_565 1_565
Cs2 F1 Cs2 83.69(9) 4_665 1_565
Mg3 F4 Mg1 118.98(17) . 2_664
Mg3 F4 Cs6 142.92(15) . .
Mg1 F4 Cs6 94.94(11) 2_664 .
Mg3 F4 Cs2 104.34(12) . 3_564
Mg1 F4 Cs2 94.10(11) 2_664 3_564
Cs6 F4 Cs2 86.36(8) . 3_564
Mg3 F4 Cs2 82.94(11) . 3_554
Mg1 F4 Cs2 85.87(11) 2_664 3_554
Cs6 F4 Cs2 85.25(7) . 3_554
Cs2 F4 Cs2 171.57(10) 3_564 3_554
Mg1 F3 Mg1 84.91(19) . 4_655
Mg1 F3 Cs1 173.92(15) . 4_655
Mg1 F3 Cs1 89.43(5) 4_655 4_655
Mg1 F3 Cs1 89.43(5) . .
Mg1 F3 Cs1 173.92(15) 4_655 .
Cs1 F3 Cs1 96.14(11) 4_655 .
Mg1 F3 Cs3 91.19(14) . .
Mg1 F3 Cs3 91.19(14) 4_655 .
Cs1 F3 Cs3 91.13(9) 4_655 .
Cs1 F3 Cs3 91.13(9) . .
Mg1 F3 Cs3 92.95(14) . 1_565
Mg1 F3 Cs3 92.95(14) 4_655 1_565
Cs1 F3 Cs3 85.13(9) 4_655 1_565
Cs1 F3 Cs3 85.13(9) . 1_565
Cs3 F3 Cs3 174.39(15) . 1_565
Mg1 F2 Mg1 84.45(18) . 4_655
Mg1 F2 Cs3 99.98(14) . .
Mg1 F2 Cs3 99.98(14) 4_655 .
Mg1 F2 Cs6 92.13(14) . 2_665
Mg1 F2 Cs6 92.13(14) 4_655 2_665
Cs3 F2 Cs6 163.59(15) . 2_665
Mg1 F2 Cs2 176.35(16) . .
Mg1 F2 Cs2 92.73(5) 4_655 .
Cs3 F2 Cs2 82.77(9) . .
Cs6 F2 Cs2 85.65(9) 2_665 .
Mg1 F2 Cs2 92.73(5) . 4_655
Mg1 F2 Cs2 176.35(16) 4_655 4_655
Cs3 F2 Cs2 82.77(9) . 4_655
Cs6 F2 Cs2 85.65(9) 2_665 4_655
Cs2 F2 Cs2 90.00(11) . 4_655
C1 O1 Mg1 127.8(3) . .
C1 O1 Cs1 95.1(3) . .
Mg1 O1 Cs1 94.76(14) . .
C1 O1 Cs3 129.4(3) . 1_565
Mg1 O1 Cs3 101.03(13) . 1_565
Cs1 O1 Cs3 93.08(10) . 1_565
C1 O1 Cs2 84.4(3) . 4_665
Mg1 O1 Cs2 94.83(15) . 4_665
Cs1 O1 Cs2 168.19(13) . 4_665
Cs3 O1 Cs2 78.31(8) 1_565 4_665
C1 O2 Mg2 144.5(3) . .
C1 O2 Cs4 101.1(3) . 1_545
Mg2 O2 Cs4 112.33(15) . 1_545
C1 O2 Cs1 94.6(3) . .
Mg2 O2 Cs1 93.75(15) . .
Cs4 O2 Cs1 95.22(11) 1_545 .
C1 O2 Cs5 88.9(3) . .
Mg2 O2 Cs5 89.76(14) . .
Cs4 O2 Cs5 73.21(8) 1_545 .
Cs1 O2 Cs5 168.38(13) . .
C1 O3 Mg3 126.3(3) . 2_665
C1 O3 Cs5 105.7(3) . .
Mg3 O3 Cs5 121.07(17) 2_665 .
C1 O3 Cs2 94.7(3) . 4_665
Mg3 O3 Cs2 98.46(15) 2_665 4_665
Cs5 O3 Cs2 103.43(12) . 4_665
C1 O3 Cs4 80.3(3) . 1_545
Mg3 O3 Cs4 90.30(14) 2_665 1_545
Cs5 O3 Cs4 71.36(8) . 1_545
Cs2 O3 Cs4 171.23(13) 4_665 1_545
C2 O4 Mg2 90.1(3) . .
C2 O4 Cs6 96.3(3) . 1_545
Mg2 O4 Cs6 164.90(17) . 1_545
C2 O4 Cs2 119.9(4) . 3_554
Mg2 O4 Cs2 106.57(14) . 3_554
Cs6 O4 Cs2 82.11(9) 1_545 3_554
C2 O4 Cs4 71.8(4) . 1_545
Mg2 O4 Cs4 91.83(13) . 1_545
Cs6 O4 Cs4 77.26(8) 1_545 1_545
Cs2 O4 Cs4 157.47(12) 3_554 1_545
C2 O4 Cs1 149.7(4) . .
Mg2 O4 Cs1 78.82(11) . .
Cs6 O4 Cs1 88.97(8) 1_545 .
Cs2 O4 Cs1 90.29(9) 3_554 .
Cs4 O4 Cs1 80.46(8) 1_545 .
C2 O5 Mg2 91.75(14) . 4_755
C2 O5 Mg2 91.75(14) . .
Mg2 O5 Mg2 175.6(3) 4_755 .
C2 O5 Cs5 132.4(4) . .
Mg2 O5 Cs5 87.84(15) 4_755 .
Mg2 O5 Cs5 87.84(15) . .
C2 O5 Cs6 96.5(4) . .
Mg2 O5 Cs6 91.11(15) 4_755 .
Mg2 O5 Cs6 91.11(15) . .
Cs5 O5 Cs6 131.04(14) . .
C2 O5 Cs4 66.1(4) . 1_545
Mg2 O5 Cs4 89.50(14) 4_755 1_545
Mg2 O5 Cs4 89.50(14) . 1_545
Cs5 O5 Cs4 66.30(10) . 1_545
Cs6 O5 Cs4 162.66(15) . 1_545
C3 O6 Mg1 123.7(3) . 1_565
C3 O6 Cs3 138.7(3) . 1_565
Mg1 O6 Cs3 96.62(14) 1_565 1_565
C3 O6 Cs1 90.3(3) . 1_565
Mg1 O6 Cs1 92.60(15) 1_565 1_565
Cs3 O6 Cs1 96.99(11) 1_565 1_565
C3 O6 Cs2 93.4(3) . 4_665
Mg1 O6 Cs2 87.68(14) 1_565 4_665
Cs3 O6 Cs2 78.41(9) 1_565 4_665
Cs1 O6 Cs2 175.39(13) 1_565 4_665
C3 O7 Mg3 138.2(3) . 2_675
C3 O7 Cs5 100.7(3) . .
Mg3 O7 Cs5 120.74(17) 2_675 .
C3 O7 Cs4 93.0(3) . .
Mg3 O7 Cs4 101.34(14) 2_675 .
Cs5 O7 Cs4 76.05(9) . .
C3 O7 Cs2 82.9(3) . 4_665
Mg3 O7 Cs2 89.32(14) 2_675 4_665
Cs5 O7 Cs2 93.21(10) . 4_665
Cs4 O7 Cs2 167.66(12) . 4_665
C3 O8 Mg2 141.4(3) . .
C3 O8 Cs4 95.5(3) . .
Mg2 O8 Cs4 120.45(16) . .
C3 O8 Cs1 88.9(3) . 1_565
Mg2 O8 Cs1 101.48(16) . 1_565
Cs4 O8 Cs1 93.52(11) . 1_565
C3 O8 Cs5 87.1(3) . .
Mg2 O8 Cs5 90.39(14) . .
Cs4 O8 Cs5 72.86(8) . .
Cs1 O8 Cs5 165.33(13) 1_565 .
C4 O9 Mg2 92.2(3) . .
C4 O9 Cs6 152.2(3) . .
Mg2 O9 Cs6 113.39(16) . .
C4 O9 Cs1 82.1(3) . 1_565
Mg2 O9 Cs1 101.03(15) . 1_565
Cs6 O9 Cs1 102.57(12) . 1_565
C4 O9 Cs2 71.4(3) . 3_554
Mg2 O9 Cs2 102.74(15) . 3_554
Cs6 O9 Cs2 91.41(10) . 3_554
Cs1 O9 Cs2 144.75(13) 1_565 3_554
C4 O10 Mg2 89.4(3) . .
C4 O10 Cs7 92.6(3) . 1_545
Mg2 O10 Cs7 176.98(18) . 1_545
C4 O10 Cs1 142.7(3) . .
Mg2 O10 Cs1 91.32(13) . .
Cs7 O10 Cs1 85.70(10) 1_545 .
C4 O10 Cs3 132.1(3) . 1_565
Mg2 O10 Cs3 106.31(15) . 1_565
Cs7 O10 Cs3 73.86(8) 1_545 1_565
Cs1 O10 Cs3 83.20(8) . 1_565
C4 O10 Cs1 57.3(3) . 1_565
Mg2 O10 Cs1 83.60(12) . 1_565
Cs7 O10 Cs1 99.37(10) 1_545 1_565
Cs1 O10 Cs1 159.64(13) . 1_565
Cs3 O10 Cs1 79.38(8) 1_565 1_565
C4 O11 Mg3 142.1(4) . .
C4 O11 Cs7 101.6(3) . 1_545
Mg3 O11 Cs7 116.16(17) . 1_545
C4 O11 Cs2 79.7(3) . 3_554
Mg3 O11 Cs2 93.21(16) . 3_554
Cs7 O11 Cs2 104.03(13) 1_545 3_554
C4 O11 Cs1 67.2(3) . 1_565
Mg3 O11 Cs1 96.53(15) . 1_565
Cs7 O11 Cs1 108.65(13) 1_545 1_565
Cs2 O11 Cs1 137.11(13) 3_554 1_565
C5 O12 Mg3 87.74(14) . .
C5 O12 Mg3 87.74(14) . 4_655
Mg3 O12 Mg3 173.3(3) . 4_655
C5 O12 Cs7 104.4(4) . 1_545
Mg3 O12 Cs7 92.94(14) . 1_545
Mg3 O12 Cs7 92.94(14) 4_655 1_545
C5 O12 Cs4 124.8(5) . 2_674
Mg3 O12 Cs4 89.28(15) . 2_674
Mg3 O12 Cs4 89.28(15) 4_655 2_674
Cs7 O12 Cs4 130.82(16) 1_545 2_674
C5 O12 Cs5 169.7(5) . 2_664
Mg3 O12 Cs5 92.67(14) . 2_664
Mg3 O12 Cs5 92.67(14) 4_655 2_664
Cs7 O12 Cs5 65.30(9) 1_545 2_664
Cs4 O12 Cs5 65.51(9) 2_674 2_664
C5 O13 Mg3 94.0(4) . .
C5 O13 Cs7 96.0(4) . .
Mg3 O13 Cs7 158.16(18) . .
C5 O13 Cs1 128.4(4) . 1_565
Mg3 O13 Cs1 104.52(15) . 1_565
Cs7 O13 Cs1 84.24(10) . 1_565
C5 O13 Cs5 74.7(4) . 2_674
Mg3 O13 Cs5 96.08(14) . 2_674
Cs7 O13 Cs5 68.11(8) . 2_674
Cs1 O13 Cs5 146.73(12) 1_565 2_674
O3 C1 O1 121.3(5) . .
O3 C1 O2 120.0(4) . .
O1 C1 O2 118.7(5) . .
O3 C1 Cs2 63.8(3) . 4_665
O1 C1 Cs2 73.9(3) . 4_665
O2 C1 Cs2 136.4(3) . 4_665
O3 C1 Cs1 151.1(3) . .
O1 C1 Cs1 63.5(3) . .
O2 C1 Cs1 64.0(3) . .
Cs2 C1 Cs1 135.80(15) 4_665 .
O3 C1 Cs4 78.8(3) . 1_545
O1 C1 Cs4 136.9(3) . 1_545
O2 C1 Cs4 57.9(2) . 1_545
Cs2 C1 Cs4 141.97(17) 4_665 1_545
Cs1 C1 Cs4 81.37(11) . 1_545
O3 C1 Cs5 54.1(2) . .
O1 C1 Cs5 157.9(3) . .
O2 C1 Cs5 70.0(3) . .
Cs2 C1 Cs5 86.23(12) 4_665 .
Cs1 C1 Cs5 132.69(15) . .
Cs4 C1 Cs5 65.21(8) 1_545 .
O4 C2 O4 125.7(6) . 4_755
O4 C2 O5 117.1(3) . .
O4 C2 O5 117.1(3) 4_755 .
O4 C2 Mg2 173.3(5) . 4_755
O4 C2 Mg2 60.3(2) 4_755 4_755
O5 C2 Mg2 56.81(13) . 4_755
O4 C2 Mg2 60.3(2) . .
O4 C2 Mg2 173.3(5) 4_755 .
O5 C2 Mg2 56.81(13) . .
Mg2 C2 Mg2 113.6(3) 4_755 .
O4 C2 Cs4 87.2(4) . 1_545
O4 C2 Cs4 87.2(4) 4_755 1_545
O5 C2 Cs4 92.5(4) . 1_545
Mg2 C2 Cs4 90.25(19) 4_755 1_545
Mg2 C2 Cs4 90.25(19) . 1_545
O4 C2 Cs6 63.2(3) . 1_545
O4 C2 Cs6 63.2(3) 4_755 1_545
O5 C2 Cs6 167.2(5) . 1_545
Mg2 C2 Cs6 121.98(13) 4_755 1_545
Mg2 C2 Cs6 121.98(13) . 1_545
Cs4 C2 Cs6 74.76(13) 1_545 1_545
O7 C3 O6 123.0(5) . .
O7 C3 O8 117.7(4) . .
O6 C3 O8 119.2(5) . .
O7 C3 Cs4 65.3(3) . .
O6 C3 Cs4 146.2(4) . .
O8 C3 Cs4 62.4(3) . .
O7 C3 Cs1 133.8(3) . 1_565
O6 C3 Cs1 68.1(3) . 1_565
O8 C3 Cs1 69.2(3) . 1_565
Cs4 C3 Cs1 83.39(11) . 1_565
O7 C3 Cs5 58.3(2) . .
O6 C3 Cs5 147.4(4) . .
O8 C3 Cs5 71.2(3) . .
Cs4 C3 Cs5 66.30(9) . .
Cs1 C3 Cs5 138.09(15) 1_565 .
O7 C3 Cs2 76.7(3) . 4_665
O6 C3 Cs2 66.0(3) . 4_665
O8 C3 Cs2 134.2(3) . 4_665
Cs4 C3 Cs2 140.27(16) . 4_665
Cs1 C3 Cs2 134.09(14) 1_565 4_665
Cs5 C3 Cs2 84.67(11) . 4_665
O11 C4 O9 123.1(4) . .
O11 C4 O10 121.1(5) . .
O9 C4 O10 115.8(4) . .
O11 C4 Mg2 177.2(4) . .
O9 C4 Mg2 56.9(3) . .
O10 C4 Mg2 59.0(3) . .
O11 C4 Cs1 92.0(3) . 1_565
O9 C4 Cs1 75.2(3) . 1_565
O10 C4 Cs1 103.2(3) . 1_565
Mg2 C4 Cs1 90.71(15) . 1_565
O11 C4 Cs2 78.2(3) . 3_554
O9 C4 Cs2 87.1(3) . 3_554
O10 C4 Cs2 105.6(3) . 3_554
Mg2 C4 Cs2 98.99(15) . 3_554
Cs1 C4 Cs2 150.65(16) 1_565 3_554
O11 C4 Cs7 56.7(3) . 1_545
O9 C4 Cs7 179.2(3) . 1_545
O10 C4 Cs7 64.4(3) . 1_545
Mg2 C4 Cs7 123.38(17) . 1_545
Cs1 C4 Cs7 104.04(13) 1_565 1_545
Cs2 C4 Cs7 93.63(12) 3_554 1_545
O12 C5 O13 118.9(4) . .
O12 C5 O13 118.9(4) . 4_655
O13 C5 O13 122.1(7) . 4_655
O12 C5 Mg3 62.78(16) . 4_655
O13 C5 Mg3 176.4(5) . 4_655
O13 C5 Mg3 56.2(2) 4_655 4_655
O12 C5 Mg3 62.78(16) . .
O13 C5 Mg3 56.2(2) . .
O13 C5 Mg3 176.4(5) 4_655 .
Mg3 C5 Mg3 125.4(3) 4_655 .
O12 C5 Cs7 164.2(5) . .
O13 C5 Cs7 62.0(3) . .
O13 C5 Cs7 62.0(3) 4_655 .
Mg3 C5 Cs7 115.44(16) 4_655 .
Mg3 C5 Cs7 115.44(16) . .
O12 C5 Cs5 98.2(5) . 2_674
O13 C5 Cs5 85.1(4) . 2_674
O13 C5 Cs5 85.1(4) 4_655 2_674
Mg3 C5 Cs5 91.58(18) 4_655 2_674
Mg3 C5 Cs5 91.58(18) . 2_674
Cs7 C5 Cs5 65.96(13) . 2_674
O12 C5 Cs7 57.2(4) . 1_545
O13 C5 Cs7 106.0(4) . 1_545
O13 C5 Cs7 106.0(4) 4_655 1_545
Mg3 C5 Cs7 77.55(17) 4_655 1_545
Mg3 C5 Cs7 77.55(17) . 1_545
Cs7 C5 Cs7 138.6(2) . 1_545
Cs5 C5 Cs7 155.4(2) 2_674 1_545

loop_
_geom_bond_atom_site_label_1
_geom_bond_atom_site_label_2
_geom_bond_distance
_geom_bond_site_symmetry_2
Cs1 O10 3.148(4) .
Cs1 O1 3.154(4) .
Cs1 O2 3.166(4) .
Cs1 O9 3.192(4) 1_545
Cs1 O13 3.221(4) 1_545
Cs1 O6 3.225(4) 1_545
Cs1 O8 3.249(4) 1_545
Cs1 C4 3.271(5) 1_545
Cs1 F3 3.345(3) .
Cs1 C3 3.475(5) 1_545
Cs1 C1 3.512(5) .
Cs1 O11 3.545(5) 1_545
Cs2 O3 3.119(4) 4_645
Cs2 F2 3.143(3) .
Cs2 F4 3.146(3) 3_465
Cs2 O4 3.248(4) 3_455
Cs2 O11 3.282(4) 3_455
Cs2 C4 3.298(5) 3_455
Cs2 O6 3.321(4) 4_645
Cs2 F1 3.332(3) 1_545
Cs2 O1 3.344(4) 4_645
Cs2 C1 3.465(5) 4_645
Cs2 O9 3.475(4) 3_455
Cs2 O7 3.558(4) 4_645
Cs3 F2 3.087(4) .
Cs3 O1 3.176(4) 4_645
Cs3 O1 3.176(4) 1_545
Cs3 O6 3.193(4) 1_545
Cs3 O6 3.193(4) 4_645
Cs3 F1 3.293(4) 1_545
Cs3 F3 3.387(4) .
Cs3 F3 3.447(4) 1_545
Cs3 O10 3.741(4) 4_645
Cs3 O10 3.741(4) 1_545
Cs3 Mg1 3.9895(17) .
Cs3 Mg1 3.9895(17) 4_655
Cs4 O8 3.055(4) .
Cs4 O8 3.055(4) 4_755
Cs4 O2 3.054(4) 4_765
Cs4 O2 3.054(4) 1_565
Cs4 O7 3.121(4) 4_755
Cs4 O7 3.121(4) .
Cs4 C2 3.347(7) 1_565
Cs4 O12 3.397(6) 2_675
Cs4 C3 3.431(5) .
Cs4 C3 3.431(5) 4_755
Cs4 O3 3.518(4) 4_765
Cs4 O3 3.518(4) 1_565
Cs5 O3 3.001(4) .
Cs5 O3 3.001(4) 4_755
Cs5 O7 3.036(4) 4_755
Cs5 O7 3.036(3) .
Cs5 O5 3.320(5) .
Cs5 O8 3.322(4) 4_755
Cs5 O8 3.322(4) .
Cs5 O2 3.349(4) .
Cs5 O2 3.349(4) 4_755
Cs5 C3 3.504(5) 4_755
Cs5 C3 3.504(5) .
Cs5 C1 3.564(5) .
Cs6 O9 2.937(4) 4_755
Cs6 O9 2.937(4) .
Cs6 F4 3.067(3) .
Cs6 F4 3.067(3) 4_755
Cs6 F1 3.070(4) 2_664
Cs6 F2 3.112(4) 2_664
Cs6 O4 3.226(4) 4_765
Cs6 O4 3.226(4) 1_565
Cs6 C2 3.592(7) 1_565
Cs6 O5 3.597(5) .
Cs6 Mg1 3.7889(18) 2_664
Cs6 Mg1 3.7889(18) 3_564
Cs7 O11 2.844(4) 1_565
Cs7 O11 2.844(4) 4_665
Cs7 O10 3.010(4) 1_565
Cs7 O10 3.010(4) 4_665
Cs7 O13 3.021(4) 4_655
Cs7 O13 3.021(4) .
Cs7 C4 3.334(5) 1_565
Cs7 C4 3.334(5) 4_665
Cs7 O12 3.377(5) 1_565
Cs7 C5 3.404(8) .
Cs7 Cs5 3.8049(9) 2_674
Cs7 C5 3.890(7) 1_565
Mg1 F4 1.975(4) 2_665
Mg1 F1 2.037(3) .
Mg1 F3 2.039(4) .
Mg1 O1 2.047(4) .
Mg1 F2 2.048(3) .
Mg1 O6 2.051(4) 1_545
Mg1 Mg1 2.753(3) 4_655
Mg1 Mg3 3.388(2) 2_665
Mg1 Cs6 3.7889(18) 2_665
Mg1 Cs2 3.8325(16) 4_655
Mg2 O2 1.977(4) .
Mg2 O8 1.986(4) .
Mg2 O9 2.083(4) .
Mg2 O10 2.129(4) .
Mg2 O5 2.1418(17) .
Mg2 O4 2.222(4) .
Mg2 C4 2.484(5) .
Mg2 C2 2.558(4) .
Mg2 Cs1 4.1318(17) 1_565
Mg3 F4 1.958(3) .
Mg3 O3 2.033(4) 2_664
Mg3 O11 2.051(4) .
Mg3 O7 2.074(4) 2_674
Mg3 O13 2.143(4) .
Mg3 O12 2.2902(18) .
Mg3 C5 2.573(4) .
Mg3 Mg1 3.388(2) 2_664
Mg3 Cs2 3.9658(17) 3_554
Mg3 Cs4 4.0726(18) 2_674
Mg3 Cs2 4.0965(17) 3_564
Mg3 Cs7 4.1760(18) 1_545
F1 Mg1 2.037(3) 4_655
F1 Cs6 3.070(4) 2_665
F1 Cs3 3.293(4) 1_565
F1 Cs2 3.332(3) 4_665
F1 Cs2 3.332(3) 1_565
F4 Mg1 1.975(4) 2_664
F4 Cs2 3.146(3) 3_564
F4 Cs2 3.698(3) 3_554
F3 Mg1 2.039(4) 4_655
F3 Cs1 3.345(3) 4_655
F3 Cs3 3.447(4) 1_565
F2 Mg1 2.048(3) 4_655
F2 Cs6 3.112(4) 2_665
F2 Cs2 3.143(3) 4_655
O1 C1 1.288(6) .
O1 Cs3 3.176(4) 1_565
O1 Cs2 3.344(4) 4_665
O2 C1 1.286(6) .
O2 Cs4 3.054(4) 1_545
O3 C1 1.276(7) .
O3 Mg3 2.033(4) 2_665
O3 Cs2 3.119(4) 4_665
O3 Cs4 3.518(4) 1_545
O4 C2 1.266(5) .
O4 Cs6 3.226(4) 1_545
O4 Cs2 3.248(4) 3_554
O4 Cs4 3.520(4) 1_545
O5 C2 1.335(8) .
O5 Mg2 2.1418(17) 4_755
O5 Cs4 3.657(5) 1_545
O6 C3 1.278(6) .
O6 Mg1 2.051(4) 1_565
O6 Cs3 3.193(4) 1_565
O6 Cs1 3.225(4) 1_565
O6 Cs2 3.321(4) 4_665
O7 C3 1.273(6) .
O7 Mg3 2.074(4) 2_675
O7 Cs2 3.558(4) 4_665
O8 C3 1.296(6) .
O8 Cs1 3.249(4) 1_565
O9 C4 1.278(6) .
O9 Cs1 3.192(4) 1_565
O9 Cs2 3.475(4) 3_554
O10 C4 1.301(6) .
O10 Cs7 3.010(4) 1_545
O10 Cs3 3.741(4) 1_565
O10 Cs1 3.786(4) 1_565
O11 C4 1.259(6) .
O11 Cs7 2.844(4) 1_545
O11 Cs2 3.282(4) 3_554
O11 Cs1 3.545(5) 1_565
O12 C5 1.267(9) .
O12 Mg3 2.2902(18) 4_655
O12 Cs7 3.377(5) 1_545
O12 Cs4 3.397(6) 2_674
O12 Cs5 3.662(5) 2_664
O13 C5 1.284(5) .
O13 Cs1 3.221(4) 1_565
O13 Cs5 3.699(4) 2_674
C1 Cs2 3.465(5) 4_665
C1 Cs4 3.535(5) 1_545
C2 O4 1.266(5) 4_755
C2 Mg2 2.558(4) 4_755
C2 Cs4 3.347(7) 1_545
C2 Cs6 3.592(7) 1_545
C3 Cs1 3.475(5) 1_565
C3 Cs2 3.628(5) 4_665
C4 Cs1 3.271(5) 1_565
C4 Cs2 3.298(5) 3_554
C4 Cs7 3.334(5) 1_545
C5 O13 1.284(5) 4_655
C5 Mg3 2.573(4) 4_655
C5 Cs5 3.581(7) 2_674
C5 Cs7 3.890(7) 1_545
